data_7217812
loop_
_publ_author_name
'Hou, Yuan-Feng'
'Liu, Bo'
'Yue, Ke-Fen'
'Zhou, Chun-Sheng'
'Wang, Yi-Meng'
'Yan, Ni'
'Wang, Yao-Yu'

_publ_section_title
;
 Five solvent-induced cadmium coordination polymers (CPs) based on the
 same mixed ligands
;
_journal_issue 40
_journal_name_full CrystEngComm
_journal_page_first 9560
_journal_paper_doi 10.1039/C4CE01359J
_journal_volume 16
_journal_year 2014
_chemical_formula_sum 'C14 H18 Br Cd N2 O7'
_chemical_formula_weight 518.61
_chemical_name_systematic
; 
 ? 
;
_space_group_IT_number 15
_symmetry_cell_setting monoclinic
_symmetry_space_group_name_Hall '-C 2yc'
_symmetry_space_group_name_H-M 'C 1 2/c 1'
_atom_sites_solution_hydrogens geom
_atom_sites_solution_primary direct
_atom_sites_solution_secondary difmap
_audit_creation_method SHELXL-97
_cell_angle_alpha 90.00
_cell_angle_beta 109.910(2)
_cell_angle_gamma 90.00
_cell_formula_units_Z 8
_cell_length_a 17.051(2)
_cell_length_b 11.4036(14)
_cell_length_c 19.722(2)
_cell_measurement_reflns_used 960
_cell_measurement_temperature 296(2)
_cell_measurement_theta_max 19.6
_cell_measurement_theta_min 2.2
_cell_volume 3605.6(7)
_computing_structure_refinement 'SHELXL-97 (Sheldrick, 1997)'
_computing_structure_solution 'SHELXS-97 (Sheldrick, 1990)'
_diffrn_ambient_temperature 296(2)
_diffrn_measured_fraction_theta_full 0.990
_diffrn_measured_fraction_theta_max 0.990
_diffrn_radiation_monochromator graphite
_diffrn_radiation_source 'fine-focus sealed tube'
_diffrn_radiation_type MoK\a
_diffrn_radiation_wavelength 0.71073
_diffrn_reflns_av_R_equivalents 0.0695
_diffrn_reflns_av_sigmaI/netI 0.0907
_diffrn_reflns_limit_h_max 20
_diffrn_reflns_limit_h_min -20
_diffrn_reflns_limit_k_max 14
_diffrn_reflns_limit_k_min -11
_diffrn_reflns_limit_l_max 21
_diffrn_reflns_limit_l_min -24
_diffrn_reflns_number 9366
_diffrn_reflns_theta_full 26.07
_diffrn_reflns_theta_max 26.07
_diffrn_reflns_theta_min 2.19
_exptl_absorpt_coefficient_mu 3.465
_exptl_absorpt_correction_T_max 0.6071
_exptl_absorpt_correction_T_min 0.4437
_exptl_absorpt_correction_type multi-scan
_exptl_absorpt_process_details sadabs
_exptl_crystal_colour colorless
_exptl_crystal_density_diffrn 1.911
_exptl_crystal_density_method 'not measured'
_exptl_crystal_description block
_exptl_crystal_F_000 2040
_exptl_crystal_size_max 0.28
_exptl_crystal_size_mid 0.26
_exptl_crystal_size_min 0.16
_refine_diff_density_max 1.008
_refine_diff_density_min -0.783
_refine_diff_density_rms 0.130
_refine_ls_extinction_method none
_refine_ls_goodness_of_fit_ref 1.020
_refine_ls_hydrogen_treatment mixed
_refine_ls_matrix_type full
_refine_ls_number_parameters 254
_refine_ls_number_reflns 3546
_refine_ls_number_restraints 10
_refine_ls_restrained_S_all 1.019
_refine_ls_R_factor_all 0.0964
_refine_ls_R_factor_gt 0.0613
_refine_ls_shift/su_max 0.000
_refine_ls_shift/su_mean 0.000
_refine_ls_structure_factor_coef Fsqd
_refine_ls_weighting_details 'calc w=1/[\s^2^(Fo^2^)+(0.0450P)^2^+3.2000P] where P=(Fo^2^+2Fc^2^)/3'
_refine_ls_weighting_scheme calc
_refine_ls_wR_factor_gt 0.1102
_refine_ls_wR_factor_ref 0.1259
_reflns_number_gt 2488
_reflns_number_total 3546
_reflns_threshold_expression >2sigma(I)
_cod_data_source_file c4ce01359j2.cif
_cod_data_source_block 4
_cod_depositor_comments
;
The following automatic conversions were performed:

'_symmetry_cell_setting' value 'Monoclinic' changed to 'monoclinic'
according to
/usr/data/users/saulius/crontab/automatic-downloads/rss-feeds/RSC/lib/dictionaries/cif_core.dic
dictionary named 'cif_core.dic' version 2.4.2 from 2011-04-26.

Automatic conversion script
Id: cif_fix_values 2281 2013-09-26 08:29:07Z andrius 

 Adding full bibliography for 7217809--7217813.cif.
;
_cod_original_cell_volume 3605.7(8)
_cod_original_sg_symbol_H-M C2/c
_cod_database_code 7217812

loop_
_symmetry_equiv_pos_as_xyz
'x, y, z'
'-x, y, -z+1/2'
'x+1/2, y+1/2, z'
'-x+1/2, y+1/2, -z+1/2'
'-x, -y, -z'
'x, -y, z-1/2'
'-x+1/2, -y+1/2, -z'
'x+1/2, -y+1/2, z-1/2'

loop_
_atom_site_label
_atom_site_type_symbol
_atom_site_fract_x
_atom_site_fract_y
_atom_site_fract_z
_atom_site_U_iso_or_equiv
_atom_site_adp_type
_atom_site_occupancy
_atom_site_symmetry_multiplicity
_atom_site_calc_flag
_atom_site_refinement_flags
Cd1 Cd 0.83116(3) 0.57273(5) 0.47029(3) 0.03096(18) Uani 1 1 d .
O1 O 0.7474(3) 0.5571(5) 0.5376(3) 0.0383(13) Uani 1 1 d .
O2 O 0.6871(4) 0.4342(6) 0.4508(3) 0.068(2) Uani 1 1 d .
O3 O 0.3958(3) 0.2335(5) 0.5547(3) 0.0470(15) Uani 1 1 d .
O4 O 0.4520(3) 0.1847(5) 0.4743(3) 0.0417(14) Uani 1 1 d .
N1 N 0.8324(4) 0.4810(6) 0.3709(3) 0.0369(16) Uani 1 1 d .
N2 N 0.8540(4) 0.4394(6) 0.2696(3) 0.0410(17) Uani 1 1 d .
C1 C 0.6918(5) 0.4834(7) 0.5077(4) 0.0355(19) Uani 1 1 d .
C2 C 0.6320(5) 0.4523(7) 0.5471(4) 0.0332(18) Uani 1 1 d .
C3 C 0.6445(4) 0.4986(7) 0.6134(4) 0.0336(18) Uani 1 1 d .
H3A H 0.6882 0.5504 0.6340 0.040 Uiso 1 1 calc R
C4 C 0.5902(5) 0.4670(7) 0.6505(4) 0.0362(19) Uani 1 1 d .
C5 C 0.5265(4) 0.3900(7) 0.6209(4) 0.0360(19) Uani 1 1 d .
H5A H 0.4903 0.3714 0.6455 0.043 Uiso 1 1 calc R
C6 C 0.5156(4) 0.3396(6) 0.5546(4) 0.0298(17) Uani 1 1 d .
C7 C 0.5684(4) 0.3711(6) 0.5178(4) 0.0301(17) Uani 1 1 d .
H7A H 0.5614 0.3378 0.4730 0.036 Uiso 1 1 calc R
C8 C 0.4502(4) 0.2479(6) 0.5260(4) 0.0315(18) Uani 1 1 d .
C9 C 0.8258(5) 0.3617(7) 0.3600(5) 0.045(2) Uani 1 1 d .
H9A H 0.8146 0.3071 0.3905 0.054 Uiso 1 1 calc R
C10 C 0.8384(5) 0.3374(8) 0.2972(4) 0.046(2) Uani 1 1 d .
H10A H 0.8367 0.2635 0.2768 0.055 Uiso 1 1 calc R
C11 C 0.8494(5) 0.5254(7) 0.3152(4) 0.0358(19) Uani 1 1 d .
C12 C 0.8788(5) 0.4516(9) 0.2055(4) 0.051(3) Uani 1 1 d .
H12A H 0.8433 0.5086 0.1740 0.061 Uiso 1 1 d R
H12B H 0.8700 0.3778 0.1806 0.061 Uiso 1 1 d R
C13 C 0.9713(10) 0.4880(17) 0.2234(8) 0.041(4) Uani 0.50 1 d P
H13D H 0.9792 0.5656 0.2434 0.049 Uiso 0.50 1 d PR
H13E H 0.9844 0.4896 0.1798 0.049 Uiso 0.50 1 d PR
C14 C 1.0312(11) 0.4023(18) 0.2777(9) 0.047(5) Uani 0.50 1 d P
H14A H 1.0269 0.3253 0.2571 0.057 Uiso 0.50 1 d PR
H14B H 1.0177 0.3977 0.3211 0.057 Uiso 0.50 1 d PR
C15 C 0.8600(6) 0.6539(7) 0.3023(4) 0.054(2) Uani 1 1 d .
H13A H 0.8257 0.6995 0.3221 0.080 Uiso 1 1 calc R
H13B H 0.8437 0.6682 0.2514 0.080 Uiso 1 1 calc R
H13C H 0.9174 0.6756 0.3252 0.080 Uiso 1 1 calc R
Br1 Br 0.61425(7) 0.52273(11) 0.74646(5) 0.0701(4) Uani 1 1 d .
O1W O 0.9156(4) 0.4331(6) 0.5445(3) 0.0554(17) Uani 1 1 d D
H1A H 0.956(4) 0.406(8) 0.536(4) 0.083 Uiso 1 1 d D
H1B H 0.905(5) 0.403(7) 0.578(4) 0.083 Uiso 1 1 d D
O2W O 0.7395(3) 0.7200(5) 0.4049(3) 0.0398(13) Uani 1 1 d D
H2A H 0.6912(19) 0.701(6) 0.399(4) 0.060 Uiso 1 1 d D
H2B H 0.757(4) 0.778(5) 0.431(4) 0.060 Uiso 1 1 d D
O3W O 0.8702(9) 0.2617(9) 0.6249(5) 0.155(5) Uani 1 1 d D
H3B H 0.890(8) 0.196(6) 0.630(10) 0.232 Uiso 1 1 d D
H3C H 0.822(3) 0.267(11) 0.596(7) 0.232 Uiso 1 1 d D

loop_
_atom_site_aniso_label
_atom_site_aniso_U_11
_atom_site_aniso_U_22
_atom_site_aniso_U_33
_atom_site_aniso_U_23
_atom_site_aniso_U_13
_atom_site_aniso_U_12
Cd1 0.0291(3) 0.0330(3) 0.0354(3) -0.0030(3) 0.0171(2) -0.0047(3)
O1 0.031(3) 0.036(3) 0.053(3) 0.000(3) 0.021(3) -0.010(3)
O2 0.075(5) 0.080(5) 0.069(4) -0.037(4) 0.050(4) -0.045(4)
O3 0.028(3) 0.052(4) 0.067(4) -0.013(3) 0.024(3) -0.018(3)
O4 0.033(3) 0.044(4) 0.052(3) -0.012(3) 0.019(3) -0.010(3)
N1 0.046(4) 0.036(4) 0.029(3) 0.001(3) 0.014(3) -0.002(3)
N2 0.044(4) 0.041(5) 0.039(4) -0.006(3) 0.016(3) -0.003(3)
C1 0.032(4) 0.041(5) 0.037(5) 0.001(4) 0.017(4) -0.006(4)
C2 0.034(4) 0.031(5) 0.038(4) 0.005(4) 0.018(4) -0.003(3)
C3 0.025(4) 0.037(5) 0.041(5) -0.006(4) 0.015(3) -0.007(3)
C4 0.035(4) 0.044(5) 0.034(4) -0.013(4) 0.017(4) -0.007(4)
C5 0.031(4) 0.035(5) 0.052(5) -0.002(4) 0.028(4) -0.004(3)
C6 0.024(4) 0.025(4) 0.041(4) 0.004(4) 0.013(3) -0.008(3)
C7 0.026(4) 0.025(4) 0.036(4) 0.000(3) 0.007(3) -0.006(3)
C8 0.020(4) 0.027(4) 0.047(5) 0.008(4) 0.011(3) -0.004(3)
C9 0.051(5) 0.028(5) 0.057(6) 0.004(4) 0.020(4) 0.002(4)
C10 0.041(5) 0.040(6) 0.050(5) -0.017(4) 0.006(4) 0.007(4)
C11 0.034(4) 0.039(5) 0.035(4) 0.004(4) 0.012(4) 0.000(4)
C12 0.044(5) 0.086(8) 0.026(4) -0.005(4) 0.015(4) 0.004(5)
C13 0.047(11) 0.050(12) 0.026(9) -0.010(9) 0.014(7) 0.003(10)
C14 0.056(12) 0.062(13) 0.030(9) 0.006(9) 0.024(8) -0.001(10)
C15 0.078(7) 0.047(6) 0.050(5) 0.006(5) 0.040(5) 0.000(5)
Br1 0.0683(7) 0.1001(9) 0.0527(6) -0.0331(6) 0.0348(5) -0.0369(6)
O1W 0.058(4) 0.062(4) 0.059(4) 0.016(3) 0.036(3) 0.021(3)
O2W 0.041(3) 0.039(4) 0.045(3) -0.007(3) 0.023(3) 0.000(3)
O3W 0.304(14) 0.087(7) 0.145(9) -0.050(6) 0.170(10) -0.087(8)

loop_
_atom_type_symbol
_atom_type_description
_atom_type_scat_dispersion_real
_atom_type_scat_dispersion_imag
_atom_type_scat_source
C C 0.0033 0.0016 'International Tables Vol C Tables 4.2.6.8 and 6.1.1.4'
H H 0.0000 0.0000 'International Tables Vol C Tables 4.2.6.8 and 6.1.1.4'
N N 0.0061 0.0033 'International Tables Vol C Tables 4.2.6.8 and 6.1.1.4'
O O 0.0106 0.0060 'International Tables Vol C Tables 4.2.6.8 and 6.1.1.4'
Cd Cd -0.8075 1.2024 'International Tables Vol C Tables 4.2.6.8 and 6.1.1.4'
Br Br -0.2901 2.4595 'International Tables Vol C Tables 4.2.6.8 and 6.1.1.4'

loop_
_geom_angle_atom_site_label_1
_geom_angle_atom_site_label_2
_geom_angle_atom_site_label_3
_geom_angle
_geom_angle_site_symmetry_1
_geom_angle_site_symmetry_3
N1 Cd1 O1 132.5(2) . .
N1 Cd1 O1W 92.5(2) . .
O1 Cd1 O1W 87.48(19) . .
N1 Cd1 O2W 93.2(2) . .
O1 Cd1 O2W 86.77(18) . .
O1W Cd1 O2W 173.75(18) . .
N1 Cd1 O4 90.8(2) . 3
O1 Cd1 O4 136.72(18) . 3
O1W Cd1 O4 90.2(2) . 3
O2W Cd1 O4 92.35(19) . 3
N1 Cd1 O3 143.6(2) . 3
O1 Cd1 O3 83.67(17) . 3
O1W Cd1 O3 92.6(2) . 3
O2W Cd1 O3 84.29(19) . 3
O4 Cd1 O3 53.27(17) 3 3
C1 O1 Cd1 107.8(5) . .
C8 O3 Cd1 91.3(5) . 3_445
C8 O4 Cd1 94.2(4) . 3_445
C11 N1 C9 106.1(7) . .
C11 N1 Cd1 128.3(6) . .
C9 N1 Cd1 125.2(5) . .
C10 N2 C11 107.1(7) . .
C10 N2 C12 125.6(7) . .
C11 N2 C12 127.1(7) . .
O2 C1 O1 122.5(7) . .
O2 C1 C2 120.8(7) . .
O1 C1 C2 116.6(7) . .
C3 C2 C7 120.2(7) . .
C3 C2 C1 119.3(7) . .
C7 C2 C1 120.4(7) . .
C2 C3 C4 119.1(7) . .
C2 C3 H3A 120.5 . .
C4 C3 H3A 120.5 . .
C5 C4 C3 120.8(7) . .
C5 C4 Br1 120.7(6) . .
C3 C4 Br1 118.3(6) . .
C4 C5 C6 120.2(7) . .
C4 C5 H5A 119.9 . .
C6 C5 H5A 119.9 . .
C5 C6 C7 119.1(6) . .
C5 C6 C8 119.4(6) . .
C7 C6 C8 121.4(7) . .
C6 C7 C2 120.5(7) . .
C6 C7 H7A 119.7 . .
C2 C7 H7A 119.7 . .
O3 C8 O4 121.2(7) . .
O3 C8 C6 119.7(7) . .
O4 C8 C6 119.1(6) . .
C10 C9 N1 108.3(8) . .
C10 C9 H9A 125.8 . .
N1 C9 H9A 125.8 . .
N2 C10 C9 107.8(8) . .
N2 C10 H10A 126.1 . .
C9 C10 H10A 126.1 . .
N1 C11 N2 110.7(7) . .
N1 C11 C15 125.6(7) . .
N2 C11 C15 123.7(7) . .
N2 C12 C13 113.4(8) . .
N2 C12 C14 109.5(9) . 2_755
C13 C12 C14 36.6(8) . 2_755
N2 C12 H12A 108.6 . .
C13 C12 H12A 109.5 . .
C14 C12 H12A 137.7 2_755 .
N2 C12 H12B 108.5 . .
C13 C12 H12B 108.7 . .
C14 C12 H12B 76.4 2_755 .
H12A C12 H12B 107.9 . .
C14 C13 C13 92.1(15) 2_755 2_755
C14 C13 C14 53.0(18) 2_755 .
C13 C13 C14 39.1(8) 2_755 .
C14 C13 C12 72.2(17) 2_755 .
C13 C13 C12 133(2) 2_755 .
C14 C13 C12 111.6(12) . .
C14 C13 H13D 158.3 2_755 .
C13 C13 H13D 70.9 2_755 .
C14 C13 H13D 109.3 . .
C12 C13 H13D 109.2 . .
C14 C13 H13E 91.2 2_755 .
C13 C13 H13E 115.2 2_755 .
C14 C13 H13E 109.4 . .
C12 C13 H13E 109.3 . .
H13D C13 H13E 108.0 . .
C13 C14 C14 87.9(16) 2_755 2_755
C13 C14 C13 48.8(16) 2_755 .
C14 C14 C13 39.1(8) 2_755 .
C13 C14 C12 71.2(16) 2_755 2_755
C14 C14 C12 132.4(19) 2_755 2_755
C13 C14 C12 106.8(12) . 2_755
C13 C14 H14A 155.3 2_755 .
C14 C14 H14A 73.0 2_755 .
C13 C14 H14A 110.3 . .
C12 C14 H14A 110.3 2_755 .
C13 C14 H14B 93.0 2_755 .
C14 C14 H14B 113.0 2_755 .
C13 C14 H14B 110.4 . .
C12 C14 H14B 110.3 2_755 .
H14A C14 H14B 108.6 . .
C11 C15 H13A 109.5 . .
C11 C15 H13B 109.5 . .
H13A C15 H13B 109.5 . .
C11 C15 H13C 109.5 . .
H13A C15 H13C 109.5 . .
H13B C15 H13C 109.5 . .
Cd1 O1W H1A 121(5) . .
Cd1 O1W H1B 122(5) . .
H1A O1W H1B 116(2) . .
Cd1 O2W H2A 109(6) . .
Cd1 O2W H2B 102(6) . .
H2A O2W H2B 115(2) . .
H3B O3W H3C 115(2) . .

loop_
_geom_bond_atom_site_label_1
_geom_bond_atom_site_label_2
_geom_bond_distance
_geom_bond_site_symmetry_2
Cd1 N1 2.228(6) .
Cd1 O1 2.264(5) .
Cd1 O1W 2.306(6) .
Cd1 O2W 2.356(6) .
Cd1 O4 2.402(5) 3
Cd1 O3 2.469(5) 3
O1 C1 1.254(9) .
O2 C1 1.233(9) .
O3 C8 1.249(8) .
O3 Cd1 2.469(5) 3_445
O4 C8 1.258(8) .
O4 Cd1 2.402(5) 3_445
N1 C11 1.328(9) .
N1 C9 1.376(10) .
N2 C10 1.348(10) .
N2 C11 1.350(10) .
N2 C12 1.470(9) .
C1 C2 1.520(10) .
C2 C3 1.357(10) .
C2 C7 1.393(10) .
C3 C4 1.407(10) .
C3 H3A 0.9300 .
C4 C5 1.364(10) .
C4 Br1 1.904(7) .
C5 C6 1.383(10) .
C5 H5A 0.9300 .
C6 C7 1.383(9) .
C6 C8 1.493(9) .
C7 H7A 0.9300 .
C9 C10 1.356(10) .
C9 H9A 0.9300 .
C10 H10A 0.9300 .
C11 C15 1.508(11) .
C12 C13 1.551(19) .
C12 C14 1.560(19) 2_755
C12 H12A 0.9600 .
C12 H12B 0.9600 .
C13 C14 0.98(2) 2_755
C13 C13 1.17(3) 2_755
C13 C14 1.549(19) .
C13 H13D 0.9600 .
C13 H13E 0.9601 .
C14 C13 0.98(2) 2_755
C14 C14 1.24(3) 2_755
C14 C12 1.560(19) 2_755
C14 H14A 0.9600 .
C14 H14B 0.9600 .
C15 H13A 0.9600 .
C15 H13B 0.9600 .
C15 H13C 0.9600 .
O1W H1A 0.819(10) .
O1W H1B 0.819(10) .
O2W H2A 0.822(10) .
O2W H2B 0.822(10) .
O3W H3B 0.821(10) .
O3W H3C 0.822(10) .
